data_1547527
loop_
_publ_author_name
'Li, Hanyuan'
'Luo, Jiesi'
'Li, Bojuan'
'Yi, Xizhen'
'He, Zhengjie'

_publ_section_title
;
 Enantioselective [4 + 1]-Annulation of \a,\b-Unsaturated Imines with
 Allylic Carbonates Catalyzed by a Hybrid P-Chiral Phosphine
 Oxide-Phosphine.
;
_journal_issue 20
_journal_name_full 'Organic letters'
_journal_page_first 5637
_journal_page_last 5640
_journal_paper_doi 10.1021/acs.orglett.7b02800
_journal_volume 19
_journal_year 2017
_chemical_absolute_configuration ad
_chemical_formula_moiety 'C31 H30 Br F N2 O8 S'
_chemical_formula_sum 'C31 H30 Br F N2 O8 S'
_chemical_formula_weight 689.54
_space_group_crystal_system monoclinic
_space_group_IT_number 4
_space_group_name_Hall 'P 2yb'
_space_group_name_H-M_alt 'P 1 21 1'
_symmetry_space_group_name_Hall 'P 2yb'
_symmetry_space_group_name_H-M 'P 1 21 1'
_atom_sites_solution_hydrogens geom
_atom_sites_solution_primary direct
_atom_sites_solution_secondary difmap
_audit_creation_method SHELXL-2014/7
_cell_angle_alpha 90
_cell_angle_beta 99.751(4)
_cell_angle_gamma 90
_cell_formula_units_Z 2
_cell_length_a 13.794(2)
_cell_length_b 7.4068(13)
_cell_length_c 15.014(2)
_cell_measurement_reflns_used 5227
_cell_measurement_temperature 113(2)
_cell_measurement_theta_max 27.50
_cell_measurement_theta_min 3.10
_cell_volume 1511.8(4)
_computing_cell_refinement 'CrystalClear-SM Expert 2.1 b42'
_computing_data_collection 'CrystalClear-SM Expert 2.1 b42 (Rigaku, 2015)'
_computing_data_reduction 'CrystalClear-SM Expert 2.1 b42'
_computing_molecular_graphics 'CrystalStructure 4.1'
_computing_publication_material 'CrystalStructure 4.1 (Rigaku, 2014)'
_computing_structure_refinement 'SHELXL-2014/7 (Sheldrick, 2014)'
_computing_structure_solution 'SIR2011 (Burla, et al., 2012)'
_diffrn_ambient_temperature 113(2)
_diffrn_detector_area_resol_mean 5.814
_diffrn_measured_fraction_theta_full 0.997
_diffrn_measured_fraction_theta_max 0.996
_diffrn_measurement_device_type 'Rigaku XtaLAB P200'
_diffrn_measurement_method \w
_diffrn_radiation_type MoK\a
_diffrn_radiation_wavelength 0.71075
_diffrn_reflns_av_R_equivalents 0.0227
_diffrn_reflns_av_unetI/netI 0.0473
_diffrn_reflns_Laue_measured_fraction_full 0.997
_diffrn_reflns_Laue_measured_fraction_max 0.996
_diffrn_reflns_limit_h_max 17
_diffrn_reflns_limit_h_min -17
_diffrn_reflns_limit_k_max 9
_diffrn_reflns_limit_k_min -9
_diffrn_reflns_limit_l_max 19
_diffrn_reflns_limit_l_min -19
_diffrn_reflns_number 19629
_diffrn_reflns_point_group_measured_fraction_full 0.977
_diffrn_reflns_point_group_measured_fraction_max 0.962
_diffrn_reflns_theta_full 25.242
_diffrn_reflns_theta_max 27.524
_diffrn_reflns_theta_min 3.076
_exptl_absorpt_coefficient_mu 1.489
_exptl_absorpt_correction_T_max 0.836
_exptl_absorpt_correction_T_min 0.724
_exptl_absorpt_correction_type multi-scan
_exptl_absorpt_process_details 'REQAB (Rigaku, 1998)'
_exptl_crystal_colour colorless
_exptl_crystal_density_diffrn 1.515
_exptl_crystal_density_method 'not measured'
_exptl_crystal_description prism
_exptl_crystal_F_000 708
_exptl_crystal_size_max 0.240
_exptl_crystal_size_mid 0.200
_exptl_crystal_size_min 0.120
_refine_diff_density_max 0.306
_refine_diff_density_min -0.327
_refine_diff_density_rms 0.040
_refine_ls_abs_structure_details
; 
 Flack x determined using 2250 quotients [(I+)-(I-)]/[(I+)+(I-)] 
 (Parsons, Flack and Wagner, Acta Cryst. B69 (2013) 249-259). 
;
_refine_ls_abs_structure_Flack -0.001(2)
_refine_ls_extinction_method none
_refine_ls_goodness_of_fit_ref 0.873
_refine_ls_hydrogen_treatment constr
_refine_ls_matrix_type full
_refine_ls_number_parameters 400
_refine_ls_number_reflns 6698
_refine_ls_number_restraints 1
_refine_ls_restrained_S_all 0.873
_refine_ls_R_factor_all 0.0259
_refine_ls_R_factor_gt 0.0215
_refine_ls_shift/su_max 0.001
_refine_ls_shift/su_mean 0.000
_refine_ls_structure_factor_coef Fsqd
_refine_ls_weighting_details 'w=1/[\s^2^(Fo^2^)+(0.0113P)^2^] where P=(Fo^2^+2Fc^2^)/3'
_refine_ls_weighting_scheme calc
_refine_ls_wR_factor_gt 0.0407
_refine_ls_wR_factor_ref 0.0411
_reflns_Friedel_coverage 0.791
_reflns_Friedel_fraction_full 0.952
_reflns_Friedel_fraction_max 0.921
_reflns_number_gt 5806
_reflns_number_total 6698
_reflns_threshold_expression 'I > 2\s(I)'
_cod_data_source_file ol7b02800_si_003.cif
_cod_data_source_block shelxl
_cod_depositor_comments 'Adding full bibliography for 1547527--1547529.cif.'
_cod_database_code 1547527
_shelx_shelxl_version_number 2014/7
_shelx_space_group_comment
; 
The symmetry employed for this shelxl refinement is uniquely defined 
by the following loop, which should always be used as a source of 
symmetry information in preference to the above space-group names. 
They are only intended as comments. 
;
_shelx_estimated_absorpt_t_min 0.716
_shelx_estimated_absorpt_t_max 0.842

loop_
_space_group_symop_operation_xyz
'x, y, z'
'-x, y+1/2, -z'

loop_
_atom_site_label
_atom_site_type_symbol
_atom_site_fract_x
_atom_site_fract_y
_atom_site_fract_z
_atom_site_U_iso_or_equiv
_atom_site_adp_type
_atom_site_occupancy
_atom_site_site_symmetry_order
_atom_site_calc_flag
_atom_site_refinement_flags_posn
_atom_site_refinement_flags_adp
Br1 Br 0.86957(2) 0.07545(4) 0.09821(2) 0.03287(8) Uani 1 1 d . .
S1 S 0.39431(4) 0.41714(8) 0.17466(4) 0.01684(13) Uani 1 1 d . .
F1 F 0.13440(11) 0.0068(2) 0.48700(9) 0.0372(4) Uani 1 1 d . .
O1 O 0.07008(12) 0.1268(3) 0.03622(11) 0.0379(6) Uani 1 1 d . .
O2 O 0.08957(10) 0.0909(3) -0.10793(10) 0.0296(4) Uani 1 1 d . .
O3 O 0.48951(12) 0.4783(2) 0.16298(11) 0.0223(4) Uani 1 1 d . .
O4 O 0.30990(11) 0.52969(19) 0.14948(10) 0.0215(4) Uani 1 1 d . .
O5 O 0.33861(14) 0.2317(3) 0.59562(12) 0.0373(5) Uani 1 1 d . .
O6 O 0.49697(13) 0.2148(3) 0.61151(12) 0.0345(5) Uani 1 1 d . .
O7 O 0.71658(12) 0.1735(3) 0.40265(12) 0.0312(4) Uani 1 1 d . .
O8 O 0.86913(12) 0.1434(2) 0.37022(12) 0.0294(5) Uani 1 1 d . .
N1 N 0.37160(13) 0.2279(3) 0.11644(12) 0.0142(4) Uani 1 1 d . .
N2 N 0.41598(16) 0.2409(3) 0.56609(14) 0.0240(5) Uani 1 1 d . .
C1 C 0.26841(16) 0.1588(3) 0.10232(15) 0.0155(5) Uani 1 1 d . .
H1 H 0.2247 0.2453 0.1279 0.019 Uiso 1 1 calc R U
C2 C 0.27485(17) -0.0236(3) 0.15454(16) 0.0166(5) Uani 1 1 d . .
H2 H 0.2358 -0.1161 0.1152 0.020 Uiso 1 1 calc R U
C3 C 0.38263(17) -0.0673(4) 0.16106(15) 0.0170(5) Uani 1 1 d . .
H3 H 0.4102 -0.1824 0.1777 0.020 Uiso 1 1 calc R U
C4 C 0.43448(13) 0.0726(4) 0.14096(13) 0.0144(4) Uani 1 1 d . .
C5 C 0.23202(16) 0.1311(3) 0.00196(15) 0.0174(5) Uani 1 1 d . .
C6 C 0.28859(17) 0.1185(3) -0.06016(16) 0.0223(6) Uani 1 1 d . .
H6A H 0.2601 0.0986 -0.1215 0.027 Uiso 1 1 calc R U
H6B H 0.3579 0.1292 -0.0436 0.027 Uiso 1 1 calc R U
C7 C 0.12312(17) 0.1153(3) -0.02023(16) 0.0244(6) Uani 1 1 d . .
C8 C -0.01766(17) 0.0942(6) -0.13332(17) 0.0461(8) Uani 1 1 d . .
H8A H -0.0446 0.2074 -0.1123 0.055 Uiso 1 1 calc R U
H8B H -0.0473 -0.0092 -0.1059 0.055 Uiso 1 1 calc R U
C9 C -0.03973(19) 0.0826(7) -0.23360(18) 0.0540(8) Uani 1 1 d . .
H9A H -0.0068 0.1817 -0.2598 0.065 Uiso 1 1 calc R U
H9B H -0.1109 0.0915 -0.2539 0.065 Uiso 1 1 calc R U
H9C H -0.0160 -0.0331 -0.2532 0.065 Uiso 1 1 calc R U
C10 C 0.23749(16) -0.0161(3) 0.24471(16) 0.0175(5) Uani 1 1 d . .
C11 C 0.29283(17) -0.0852(4) 0.32330(16) 0.0217(5) Uani 1 1 d . .
H11 H 0.3554 -0.1369 0.3211 0.026 Uiso 1 1 calc R U
C12 C 0.25821(17) -0.0800(4) 0.40509(17) 0.0259(6) Uani 1 1 d . .
H12 H 0.2958 -0.1291 0.4584 0.031 Uiso 1 1 calc R U
C13 C 0.16846(18) -0.0022(4) 0.40662(16) 0.0245(6) Uani 1 1 d . .
C14 C 0.11065(15) 0.0675(4) 0.33069(14) 0.0234(5) Uani 1 1 d . .
H14 H 0.0485 0.1200 0.3337 0.028 Uiso 1 1 calc R U
C15 C 0.14602(15) 0.0586(4) 0.24958(15) 0.0205(5) Uani 1 1 d . .
H15 H 0.1069 0.1045 0.1962 0.025 Uiso 1 1 calc R U
C16 C 0.53987(13) 0.0783(4) 0.13325(13) 0.0152(4) Uani 1 1 d . .
C17 C 0.60750(17) -0.0223(3) 0.19198(16) 0.0184(5) Uani 1 1 d . .
H17 H 0.5862 -0.0897 0.2389 0.022 Uiso 1 1 calc R U
C18 C 0.70618(17) -0.0254(3) 0.18278(17) 0.0222(6) Uani 1 1 d . .
H18 H 0.7525 -0.0936 0.2233 0.027 Uiso 1 1 calc R U
C19 C 0.73576(14) 0.0728(4) 0.11348(15) 0.0209(5) Uani 1 1 d . .
C20 C 0.66946(17) 0.1717(3) 0.05376(16) 0.0204(5) Uani 1 1 d . .
H20 H 0.6906 0.2360 0.0057 0.024 Uiso 1 1 calc R U
C21 C 0.57197(16) 0.1764(3) 0.06444(15) 0.0187(5) Uani 1 1 d . .
H21 H 0.5263 0.2471 0.0245 0.022 Uiso 1 1 calc R U
C22 C 0.40105(17) 0.3624(3) 0.29085(15) 0.0162(5) Uani 1 1 d . .
C23 C 0.48658(17) 0.2855(3) 0.33806(16) 0.0195(5) Uani 1 1 d . .
H23 H 0.5407 0.2606 0.3084 0.023 Uiso 1 1 calc R U
C24 C 0.49189(17) 0.2458(3) 0.42890(16) 0.0204(5) Uani 1 1 d . .
H24 H 0.5495 0.1936 0.4627 0.025 Uiso 1 1 calc R U
C25 C 0.41125(17) 0.2840(3) 0.46923(16) 0.0190(5) Uani 1 1 d . .
C26 C 0.32652(18) 0.3612(3) 0.42418(17) 0.0231(6) Uani 1 1 d . .
H26 H 0.2729 0.3863 0.4544 0.028 Uiso 1 1 calc R U
C27 C 0.32140(17) 0.4015(3) 0.33312(16) 0.0200(5) Uani 1 1 d . .
H27 H 0.2639 0.4554 0.3000 0.024 Uiso 1 1 calc R U
C28 C 0.78149(19) 0.2253(4) 0.36389(17) 0.0279(6) Uani 1 1 d . .
C29 C 0.7756(2) 0.3871(4) 0.30295(19) 0.0378(7) Uani 1 1 d . .
H29A H 0.8186 0.3690 0.2580 0.045 Uiso 1 1 calc R U
H29B H 0.7967 0.4948 0.3390 0.045 Uiso 1 1 calc R U
H29C H 0.7077 0.4031 0.2721 0.045 Uiso 1 1 calc R U
C30 C 0.8829(2) -0.0169(4) 0.42703(18) 0.0301(6) Uani 1 1 d . .
H30A H 0.9334 -0.0952 0.4073 0.036 Uiso 1 1 calc R U
H30B H 0.8205 -0.0857 0.4199 0.036 Uiso 1 1 calc R U
C31 C 0.91437(19) 0.0321(4) 0.52492(18) 0.0351(8) Uani 1 1 d . .
H31A H 0.8616 0.0996 0.5462 0.042 Uiso 1 1 calc R U
H31B H 0.9738 0.1068 0.5315 0.042 Uiso 1 1 calc R U
H31C H 0.9283 -0.0783 0.5608 0.042 Uiso 1 1 calc R U

loop_
_atom_site_aniso_label
_atom_site_aniso_U_11
_atom_site_aniso_U_22
_atom_site_aniso_U_33
_atom_site_aniso_U_23
_atom_site_aniso_U_13
_atom_site_aniso_U_12
Br1 0.01651(11) 0.03603(16) 0.04886(17) -0.00844(17) 0.01350(10) -0.00332(15)
S1 0.0194(3) 0.0121(3) 0.0194(3) -0.0005(3) 0.0044(2) -0.0021(2)
F1 0.0345(8) 0.0588(12) 0.0217(8) 0.0070(7) 0.0143(7) 0.0060(7)
O1 0.0177(8) 0.0697(18) 0.0264(10) 0.0040(10) 0.0042(7) -0.0058(9)
O2 0.0214(7) 0.0437(11) 0.0214(8) 0.0012(10) -0.0029(6) -0.0068(11)
O3 0.0242(9) 0.0174(9) 0.0268(9) -0.0024(8) 0.0084(7) -0.0073(7)
O4 0.0268(9) 0.0124(10) 0.0249(9) 0.0021(7) 0.0033(7) 0.0023(7)
O5 0.0335(11) 0.0532(14) 0.0272(11) 0.0066(10) 0.0113(9) 0.0047(10)
O6 0.0303(10) 0.0431(13) 0.0262(10) 0.0058(9) -0.0065(8) -0.0022(9)
O7 0.0212(9) 0.0467(12) 0.0271(10) -0.0047(9) 0.0078(8) 0.0020(9)
O8 0.0236(9) 0.0359(12) 0.0314(10) 0.0022(9) 0.0119(8) 0.0038(8)
N1 0.0151(9) 0.0108(10) 0.0172(11) 0.0002(8) 0.0047(8) -0.0021(8)
N2 0.0299(12) 0.0189(12) 0.0230(12) -0.0015(10) 0.0035(10) -0.0024(10)
C1 0.0131(11) 0.0150(12) 0.0195(12) -0.0012(10) 0.0058(9) -0.0013(9)
C2 0.0171(11) 0.0139(12) 0.0198(13) 0.0001(11) 0.0059(10) -0.0042(10)
C3 0.0177(12) 0.0157(13) 0.0183(12) 0.0010(11) 0.0053(10) 0.0024(10)
C4 0.0172(9) 0.0137(11) 0.0127(10) -0.0008(12) 0.0035(8) 0.0016(13)
C5 0.0192(11) 0.0138(14) 0.0185(12) 0.0006(9) 0.0014(9) -0.0004(9)
C6 0.0226(11) 0.0235(17) 0.0196(12) 0.0009(11) 0.0005(10) -0.0021(11)
C7 0.0218(11) 0.0282(18) 0.0219(13) 0.0036(11) 0.0002(10) -0.0037(11)
C8 0.0246(13) 0.077(2) 0.0343(15) 0.000(2) -0.0021(11) -0.017(2)
C9 0.0369(15) 0.075(2) 0.0436(17) 0.002(2) -0.0105(13) -0.013(2)
C10 0.0179(11) 0.0155(12) 0.0204(12) 0.0016(11) 0.0068(10) -0.0048(10)
C11 0.0177(12) 0.0233(14) 0.0254(13) 0.0040(12) 0.0075(10) -0.0006(11)
C12 0.0248(13) 0.0312(15) 0.0219(13) 0.0089(13) 0.0046(11) 0.0011(12)
C13 0.0237(12) 0.0312(14) 0.0211(13) -0.0001(12) 0.0114(11) -0.0049(11)
C14 0.0179(10) 0.0280(13) 0.0258(12) 0.0038(15) 0.0082(9) 0.0025(15)
C15 0.0177(10) 0.0230(14) 0.0209(11) 0.0032(13) 0.0037(8) -0.0016(13)
C16 0.0180(9) 0.0130(10) 0.0156(10) -0.0039(12) 0.0055(8) -0.0008(13)
C17 0.0215(12) 0.0183(12) 0.0163(12) -0.0012(10) 0.0058(10) -0.0009(10)
C18 0.0205(12) 0.0219(14) 0.0232(13) -0.0039(11) 0.0012(10) 0.0040(11)
C19 0.0145(9) 0.0210(12) 0.0289(12) -0.0084(14) 0.0086(9) -0.0022(14)
C20 0.0220(12) 0.0210(13) 0.0203(13) -0.0044(11) 0.0095(10) -0.0067(11)
C21 0.0205(12) 0.0187(13) 0.0172(12) -0.0010(10) 0.0039(10) -0.0011(10)
C22 0.0198(12) 0.0123(12) 0.0162(12) -0.0020(10) 0.0023(10) -0.0016(10)
C23 0.0166(12) 0.0185(13) 0.0240(14) -0.0045(11) 0.0047(10) -0.0005(10)
C24 0.0156(11) 0.0199(14) 0.0237(14) -0.0026(11) -0.0026(10) 0.0019(10)
C25 0.0227(13) 0.0174(13) 0.0162(12) -0.0039(11) 0.0012(10) -0.0004(11)
C26 0.0202(13) 0.0253(15) 0.0250(14) -0.0046(12) 0.0073(11) 0.0013(11)
C27 0.0175(11) 0.0213(13) 0.0205(13) -0.0005(11) 0.0014(9) 0.0034(11)
C28 0.0296(15) 0.0339(17) 0.0203(14) -0.0070(13) 0.0042(11) 0.0039(13)
C29 0.0473(18) 0.0378(19) 0.0287(15) 0.0006(14) 0.0073(13) 0.0087(15)
C30 0.0257(14) 0.0301(15) 0.0371(16) 0.0029(14) 0.0128(13) 0.0029(12)
C31 0.0283(13) 0.039(2) 0.0388(16) 0.0051(14) 0.0076(12) 0.0003(12)

loop_
_atom_type_symbol
_atom_type_description
_atom_type_scat_dispersion_real
_atom_type_scat_dispersion_imag
_atom_type_scat_source
C C 0.0033 0.0016 'International Tables Vol C Tables 4.2.6.8 and 6.1.1.4'
H H 0.0000 0.0000 'International Tables Vol C Tables 4.2.6.8 and 6.1.1.4'
N N 0.0061 0.0033 'International Tables Vol C Tables 4.2.6.8 and 6.1.1.4'
O O 0.0106 0.0060 'International Tables Vol C Tables 4.2.6.8 and 6.1.1.4'
F F 0.0171 0.0103 'International Tables Vol C Tables 4.2.6.8 and 6.1.1.4'
S S 0.1246 0.1234 'International Tables Vol C Tables 4.2.6.8 and 6.1.1.4'
Br Br -0.2901 2.4595 'International Tables Vol C Tables 4.2.6.8 and 6.1.1.4'

loop_
_geom_angle_atom_site_label_1
_geom_angle_atom_site_label_2
_geom_angle_atom_site_label_3
_geom_angle
O3 S1 O4 120.49(10)
O3 S1 N1 107.45(10)
O4 S1 N1 106.35(9)
O3 S1 C22 107.25(11)
O4 S1 C22 107.30(10)
N1 S1 C22 107.39(10)
C7 O2 C8 114.94(18)
C28 O8 C30 115.9(2)
C4 N1 C1 106.19(17)
C4 N1 S1 119.12(15)
C1 N1 S1 117.14(15)
O6 N2 O5 124.0(2)
O6 N2 C25 117.8(2)
O5 N2 C25 118.1(2)
N1 C1 C5 109.51(17)
N1 C1 C2 104.72(18)
C5 C1 C2 111.30(18)
N1 C1 H1 110.4
C5 C1 H1 110.4
C2 C1 H1 110.4
C3 C2 C10 115.3(2)
C3 C2 C1 100.97(18)
C10 C2 C1 114.54(19)
C3 C2 H2 108.6
C10 C2 H2 108.6
C1 C2 H2 108.6
C4 C3 C2 112.5(2)
C4 C3 H3 123.8
C2 C3 H3 123.8
C3 C4 N1 110.85(17)
C3 C4 C16 128.1(2)
N1 C4 C16 120.7(2)
C6 C5 C7 122.2(2)
C6 C5 C1 125.2(2)
C7 C5 C1 112.60(18)
C5 C6 H6A 120.0
C5 C6 H6B 120.0
H6A C6 H6B 120.0
O1 C7 O2 123.4(2)
O1 C7 C5 122.9(2)
O2 C7 C5 113.62(19)
O2 C8 C9 106.7(2)
O2 C8 H8A 110.4
C9 C8 H8A 110.4
O2 C8 H8B 110.4
C9 C8 H8B 110.4
H8A C8 H8B 108.6
C8 C9 H9A 109.5
C8 C9 H9B 109.5
H9A C9 H9B 109.5
C8 C9 H9C 109.5
H9A C9 H9C 109.5
H9B C9 H9C 109.5
C11 C10 C15 118.3(2)
C11 C10 C2 121.3(2)
C15 C10 C2 120.4(2)
C10 C11 C12 121.2(2)
C10 C11 H11 119.4
C12 C11 H11 119.4
C13 C12 C11 118.2(2)
C13 C12 H12 120.9
C11 C12 H12 120.9
F1 C13 C12 118.8(2)
F1 C13 C14 118.4(2)
C12 C13 C14 122.9(2)
C13 C14 C15 117.9(2)
C13 C14 H14 121.0
C15 C14 H14 121.0
C14 C15 C10 121.5(2)
C14 C15 H15 119.3
C10 C15 H15 119.3
C17 C16 C21 119.13(19)
C17 C16 C4 120.0(2)
C21 C16 C4 120.8(2)
C16 C17 C18 120.6(2)
C16 C17 H17 119.7
C18 C17 H17 119.7
C19 C18 C17 118.9(2)
C19 C18 H18 120.6
C17 C18 H18 120.6
C20 C19 C18 121.34(19)
C20 C19 Br1 117.88(18)
C18 C19 Br1 120.79(18)
C19 C20 C21 119.3(2)
C19 C20 H20 120.4
C21 C20 H20 120.4
C20 C21 C16 120.7(2)
C20 C21 H21 119.7
C16 C21 H21 119.7
C27 C22 C23 121.4(2)
C27 C22 S1 119.12(18)
C23 C22 S1 119.49(18)
C24 C23 C22 119.2(2)
C24 C23 H23 120.4
C22 C23 H23 120.4
C25 C24 C23 118.4(2)
C25 C24 H24 120.8
C23 C24 H24 120.8
C26 C25 C24 123.4(2)
C26 C25 N2 117.8(2)
C24 C25 N2 118.8(2)
C25 C26 C27 118.1(2)
C25 C26 H26 120.9
C27 C26 H26 120.9
C22 C27 C26 119.5(2)
C22 C27 H27 120.3
C26 C27 H27 120.3
O7 C28 O8 123.7(3)
O7 C28 C29 125.3(3)
O8 C28 C29 111.0(2)
C28 C29 H29A 109.5
C28 C29 H29B 109.5
H29A C29 H29B 109.5
C28 C29 H29C 109.5
H29A C29 H29C 109.5
H29B C29 H29C 109.5
O8 C30 C31 111.3(2)
O8 C30 H30A 109.4
C31 C30 H30A 109.4
O8 C30 H30B 109.4
C31 C30 H30B 109.4
H30A C30 H30B 108.0
C30 C31 H31A 109.5
C30 C31 H31B 109.5
H31A C31 H31B 109.5
C30 C31 H31C 109.5
H31A C31 H31C 109.5
H31B C31 H31C 109.5

loop_
_geom_bond_atom_site_label_1
_geom_bond_atom_site_label_2
_geom_bond_distance
Br1 C19 1.8983(19)
S1 O3 1.4278(16)
S1 O4 1.4298(16)
S1 N1 1.653(2)
S1 C22 1.778(2)
F1 C13 1.369(3)
O1 C7 1.213(3)
O2 C7 1.332(3)
O2 C8 1.464(3)
O5 N2 1.225(3)
O6 N2 1.222(3)
O7 C28 1.210(3)
O8 C28 1.341(3)
O8 C30 1.456(3)
N1 C4 1.450(3)
N1 C1 1.493(3)
N2 C25 1.479(3)
C1 C5 1.519(3)
C1 C2 1.557(3)
C1 H1 1.0000
C2 C3 1.508(3)
C2 C10 1.529(3)
C2 H2 1.0000
C3 C4 1.322(4)
C3 H3 0.9500
C4 C16 1.478(2)
C5 C6 1.317(3)
C5 C7 1.487(3)
C6 H6A 0.9500
C6 H6B 0.9500
C8 C9 1.487(4)
C8 H8A 0.9900
C8 H8B 0.9900
C9 H9A 0.9800
C9 H9B 0.9800
C9 H9C 0.9800
C10 C11 1.390(3)
C10 C15 1.391(3)
C11 C12 1.391(3)
C11 H11 0.9500
C12 C13 1.369(3)
C12 H12 0.9500
C13 C14 1.376(3)
C14 C15 1.388(3)
C14 H14 0.9500
C15 H15 0.9500
C16 C17 1.387(3)
C16 C21 1.395(3)
C17 C18 1.391(3)
C17 H17 0.9500
C18 C19 1.386(3)
C18 H18 0.9500
C19 C20 1.378(3)
C20 C21 1.381(3)
C20 H20 0.9500
C21 H21 0.9500
C22 C27 1.389(3)
C22 C23 1.391(3)
C23 C24 1.385(3)
C23 H23 0.9500
C24 C25 1.383(3)
C24 H24 0.9500
C25 C26 1.372(3)
C26 C27 1.389(3)
C26 H26 0.9500
C27 H27 0.9500
C28 C29 1.502(4)
C29 H29A 0.9800
C29 H29B 0.9800
C29 H29C 0.9800
C30 C31 1.505(4)
C30 H30A 0.9900
C30 H30B 0.9900
C31 H31A 0.9800
C31 H31B 0.9800
C31 H31C 0.9800

loop_
_geom_torsion_atom_site_label_1
_geom_torsion_atom_site_label_2
_geom_torsion_atom_site_label_3
_geom_torsion_atom_site_label_4
_geom_torsion
O3 S1 N1 C4 62.41(18)
O4 S1 N1 C4 -167.32(15)
C22 S1 N1 C4 -52.70(18)
O3 S1 N1 C1 -167.48(15)
O4 S1 N1 C1 -37.21(18)
C22 S1 N1 C1 77.41(17)
C4 N1 C1 C5 -98.5(2)
S1 N1 C1 C5 125.55(17)
C4 N1 C1 C2 20.9(2)
S1 N1 C1 C2 -115.01(16)
N1 C1 C2 C3 -20.5(2)
C5 C1 C2 C3 97.7(2)
N1 C1 C2 C10 104.0(2)
C5 C1 C2 C10 -137.80(19)
C10 C2 C3 C4 -110.1(2)
C1 C2 C3 C4 13.9(2)
C2 C3 C4 N1 -1.2(3)
C2 C3 C4 C16 -175.0(2)
C1 N1 C4 C3 -13.0(2)
S1 N1 C4 C3 121.91(18)
C1 N1 C4 C16 161.41(18)
S1 N1 C4 C16 -63.7(2)
N1 C1 C5 C6 18.1(3)
C2 C1 C5 C6 -97.2(3)
N1 C1 C5 C7 -163.11(18)
C2 C1 C5 C7 81.6(2)
C8 O2 C7 O1 5.0(4)
C8 O2 C7 C5 -173.7(3)
C6 C5 C7 O1 -179.9(2)
C1 C5 C7 O1 1.2(3)
C6 C5 C7 O2 -1.2(3)
C1 C5 C7 O2 -180.0(2)
C7 O2 C8 C9 174.7(3)
C3 C2 C10 C11 -14.2(3)
C1 C2 C10 C11 -130.8(2)
C3 C2 C10 C15 166.6(2)
C1 C2 C10 C15 50.1(3)
C15 C10 C11 C12 -0.1(4)
C2 C10 C11 C12 -179.3(2)
C10 C11 C12 C13 -1.0(4)
C11 C12 C13 F1 -178.8(2)
C11 C12 C13 C14 1.3(4)
F1 C13 C14 C15 179.7(2)
C12 C13 C14 C15 -0.4(4)
C13 C14 C15 C10 -0.8(4)
C11 C10 C15 C14 1.0(4)
C2 C10 C15 C14 -179.8(2)
C3 C4 C16 C17 -37.3(3)
N1 C4 C16 C17 149.4(2)
C3 C4 C16 C21 139.3(3)
N1 C4 C16 C21 -34.0(3)
C21 C16 C17 C18 0.1(4)
C4 C16 C17 C18 176.8(2)
C16 C17 C18 C19 -0.4(4)
C17 C18 C19 C20 -0.4(4)
C17 C18 C19 Br1 179.45(18)
C18 C19 C20 C21 1.5(4)
Br1 C19 C20 C21 -178.35(19)
C19 C20 C21 C16 -1.8(4)
C17 C16 C21 C20 1.0(4)
C4 C16 C21 C20 -175.7(2)
O3 S1 C22 C27 142.35(19)
O4 S1 C22 C27 11.6(2)
N1 S1 C22 C27 -102.4(2)
O3 S1 C22 C23 -36.1(2)
O4 S1 C22 C23 -166.85(18)
N1 S1 C22 C23 79.2(2)
C27 C22 C23 C24 0.6(3)
S1 C22 C23 C24 179.00(18)
C22 C23 C24 C25 0.2(3)
C23 C24 C25 C26 -0.8(4)
C23 C24 C25 N2 179.6(2)
O6 N2 C25 C26 -162.4(2)
O5 N2 C25 C26 18.4(3)
O6 N2 C25 C24 17.3(3)
O5 N2 C25 C24 -161.9(2)
C24 C25 C26 C27 0.6(4)
N2 C25 C26 C27 -179.8(2)
C23 C22 C27 C26 -0.8(4)
S1 C22 C27 C26 -179.21(19)
C25 C26 C27 C22 0.2(4)
C30 O8 C28 O7 0.6(3)
C30 O8 C28 C29 -179.4(2)
C28 O8 C30 C31 -83.8(3)
